data_7063430
loop_
_publ_author_name
'Karata\,s, Mert Olgun'
'\"Ozdemir, Nam\?ik'
'K\"u\,c\"ukbay, Hasan'

_publ_section_title
;
 Synthesis of imidazole-fused pentacyclic pyrrolo[3,4-c]coumarins via
 base-promoted rearrangement of coumarin-substituted N-heterocyclic
 carbene precursors
;
_journal_issue 38
_journal_name_full 'New Journal of Chemistry'
_journal_page_first 16676
_journal_page_last 16682
_journal_paper_doi 10.1039/D4NJ03146F
_journal_volume 48
_journal_year 2024
_chemical_formula_moiety 'C22 H20 N2 O3'
_chemical_formula_sum 'C22 H20 N2 O3'
_chemical_formula_weight 360.40
_space_group_crystal_system triclinic
_space_group_IT_number 2
_space_group_name_Hall '-P 1'
_space_group_name_H-M_alt 'P -1'
_atom_sites_solution_hydrogens geom
_atom_sites_solution_primary direct
_atom_sites_solution_secondary difmap
_audit_creation_method SHELXL-2019/3
_audit_update_record
;
2023-12-17 deposited with the CCDC.	2024-09-02 downloaded from the CCDC.
;
_cell_angle_alpha 103.148(16)
_cell_angle_beta 100.212(16)
_cell_angle_gamma 100.313(16)
_cell_formula_units_Z 2
_cell_length_a 8.0850(16)
_cell_length_b 9.5451(18)
_cell_length_c 12.413(3)
_cell_measurement_reflns_used 6596
_cell_measurement_temperature 296(2)
_cell_measurement_theta_max 27.37
_cell_measurement_theta_min 1.73
_cell_volume 893.7(3)
_computing_cell_refinement X-AREA
_computing_data_collection 'X-AREA (Stoe & Cie, 2002)'
_computing_data_reduction 'X-RED32 (Stoe & Cie, 2002)'
_computing_molecular_graphics 'OLEX2 (Dolomanov et al., 2009)'
_computing_publication_material 'OLEX2 (Dolomanov et al., 2009) and PLATON (Spek, 2009)'
_computing_structure_refinement 'SHELXL-2019/3 (Sheldrick, 2015)'
_computing_structure_solution 'SHELXT-2018/2 (Sheldrick, 2015)'
_diffrn_ambient_temperature 296(2)
_diffrn_detector_area_resol_mean 6.67
_diffrn_measured_fraction_theta_full 1.000
_diffrn_measured_fraction_theta_max 1.000
_diffrn_measurement_device_type 'STOE IPDS 2'
_diffrn_measurement_method '\w scans'
_diffrn_radiation_collimation '0.8 mm diameter, multiple pinhole'
_diffrn_radiation_monochromator 'plane graphite'
_diffrn_radiation_type MoK\a
_diffrn_radiation_wavelength 0.71073
_diffrn_reflns_av_R_equivalents 0.0958
_diffrn_reflns_av_unetI/netI 0.1114
_diffrn_reflns_Laue_measured_fraction_full 1.000
_diffrn_reflns_Laue_measured_fraction_max 1.000
_diffrn_reflns_limit_h_max 9
_diffrn_reflns_limit_h_min -9
_diffrn_reflns_limit_k_max 11
_diffrn_reflns_limit_k_min -11
_diffrn_reflns_limit_l_max 14
_diffrn_reflns_limit_l_min -14
_diffrn_reflns_number 9482
_diffrn_reflns_point_group_measured_fraction_full 1.000
_diffrn_reflns_point_group_measured_fraction_max 1.000
_diffrn_reflns_theta_full 25.049
_diffrn_reflns_theta_max 25.049
_diffrn_reflns_theta_min 1.730
_diffrn_source 'sealed X-ray tube, 12 x 0.4 mm long-fine focus'
_exptl_absorpt_coefficient_mu 0.090
_exptl_absorpt_correction_T_max 0.9932
_exptl_absorpt_correction_T_min 0.9751
_exptl_absorpt_correction_type integration
_exptl_absorpt_process_details 'X-RED32 (Stoe & Cie, 2002)'
_exptl_crystal_colour yellow
_exptl_crystal_density_diffrn 1.339
_exptl_crystal_description prism
_exptl_crystal_F_000 380
_exptl_crystal_size_max 0.610
_exptl_crystal_size_mid 0.160
_exptl_crystal_size_min 0.080
_refine_diff_density_max 0.149
_refine_diff_density_min -0.142
_refine_diff_density_rms 0.031
_refine_ls_extinction_coef 0.0103(10)
_refine_ls_extinction_expression Fc^*^=kFc[1+0.001xFc^2^\l^3^/sin(2\q)]^-1/4^
_refine_ls_extinction_method 'SHELXL-2019/2 (Sheldrick 2019)'
_refine_ls_goodness_of_fit_ref 0.882
_refine_ls_hydrogen_treatment constr
_refine_ls_matrix_type full
_refine_ls_number_parameters 248
_refine_ls_number_reflns 3167
_refine_ls_number_restraints 0
_refine_ls_restrained_S_all 0.882
_refine_ls_R_factor_all 0.1585
_refine_ls_R_factor_gt 0.0516
_refine_ls_shift/su_max 0.000
_refine_ls_shift/su_mean 0.000
_refine_ls_structure_factor_coef Fsqd
_refine_ls_weighting_details 'w=1/[\s^2^(Fo^2^)+(0.0172P)^2^] where P=(Fo^2^+2Fc^2^)/3'
_refine_ls_weighting_scheme calc
_refine_ls_wR_factor_gt 0.0653
_refine_ls_wR_factor_ref 0.0864
_reflns_Friedel_coverage 0.000
_reflns_number_gt 1346
_reflns_number_total 3167
_reflns_threshold_expression 'I > 2\s(I)'
_cod_data_source_file d4nj03146f2.cif
_cod_data_source_block 2j
_cod_depositor_comments 'Adding full bibliography for 7063428--7063431.cif.'
_cod_database_code 7063430
_shelx_shelxl_version_number 2019/3
_shelx_space_group_comment
;
The symmetry employed for this shelxl refinement is uniquely defined
by the following loop, which should always be used as a source of
symmetry information in preference to the above space-group names.
They are only intended as comments.
;
_shelx_estimated_absorpt_t_min 0.947
_shelx_estimated_absorpt_t_max 0.993

loop_
_space_group_symop_operation_xyz
'x, y, z'
'-x, -y, -z'

loop_
_atom_site_label
_atom_site_type_symbol
_atom_site_fract_x
_atom_site_fract_y
_atom_site_fract_z
_atom_site_U_iso_or_equiv
_atom_site_adp_type
_atom_site_occupancy
_atom_site_site_symmetry_order
_atom_site_calc_flag
_atom_site_refinement_flags_posn
_atom_site_refinement_flags_adp
_atom_site_refinement_flags_occupancy
_atom_site_disorder_assembly
_atom_site_disorder_group
O1 O 0.4374(3) 1.0950(2) 0.73487(18) 0.0799(7) Uani 1 1 d . . . . .
O2 O 0.0641(3) 0.6104(2) 0.27871(18) 0.0629(6) Uani 1 1 d . . . . .
O3 O 0.0413(3) 0.8087(2) 0.40190(18) 0.0718(7) Uani 1 1 d . . . . .
N1 N 0.2071(3) 0.8030(3) 0.6784(2) 0.0551(7) Uani 1 1 d . . . . .
N2 N 0.2711(3) 0.5841(3) 0.6371(2) 0.0545(7) Uani 1 1 d . . . . .
C1 C 0.5760(5) 1.1891(4) 0.7141(3) 0.0912(12) Uani 1 1 d . . . . .
H1A H 0.609411 1.138810 0.647991 0.137 Uiso 1 1 calc R U . . .
H1B H 0.672025 1.216620 0.778440 0.137 Uiso 1 1 calc R U . . .
H1C H 0.541316 1.276261 0.701515 0.137 Uiso 1 1 calc R U . . .
C2 C 0.2955(4) 1.0446(3) 0.6421(3) 0.0666(9) Uani 1 1 d . . . . .
H2A H 0.330917 0.995676 0.575415 0.080 Uiso 1 1 calc R U . . .
H2B H 0.251951 1.127861 0.626318 0.080 Uiso 1 1 calc R U . . .
C3 C 0.1561(4) 0.9390(3) 0.6668(3) 0.0605(9) Uani 1 1 d . . . . .
H3A H 0.127037 0.986460 0.736525 0.073 Uiso 1 1 calc R U . . .
H3B H 0.053640 0.914776 0.605873 0.073 Uiso 1 1 calc R U . . .
C4 C 0.2749(4) 0.7736(4) 0.7799(3) 0.0585(9) Uani 1 1 d . . . . .
C5 C 0.3058(4) 0.8558(4) 0.8912(3) 0.0733(11) Uani 1 1 d . . . . .
H5 H 0.282791 0.949317 0.908911 0.088 Uiso 1 1 calc R U . . .
C6 C 0.3715(5) 0.7956(4) 0.9750(3) 0.0831(11) Uani 1 1 d . . . . .
H6 H 0.395249 0.849973 1.050514 0.100 Uiso 1 1 calc R U . . .
C7 C 0.4033(5) 0.6552(5) 0.9493(3) 0.0882(12) Uani 1 1 d . . . . .
H7 H 0.444193 0.616374 1.008329 0.106 Uiso 1 1 calc R U . . .
C8 C 0.3761(4) 0.5720(4) 0.8391(3) 0.0750(11) Uani 1 1 d . . . . .
H8 H 0.398573 0.478205 0.821764 0.090 Uiso 1 1 calc R U . . .
C9 C 0.3133(4) 0.6356(3) 0.7555(3) 0.0567(9) Uani 1 1 d . . . . .
C10 C 0.2805(4) 0.4663(3) 0.5510(3) 0.0554(9) Uani 1 1 d . . . . .
H10 H 0.321124 0.383658 0.560363 0.067 Uiso 1 1 calc R U . . .
C11 C 0.2189(4) 0.4942(3) 0.4493(3) 0.0505(8) Uani 1 1 d . . . . .
C12 C 0.1957(4) 0.4162(3) 0.3313(3) 0.0493(8) Uani 1 1 d . . . . .
C13 C 0.2439(4) 0.2825(3) 0.2894(3) 0.0595(9) Uani 1 1 d . . . . .
C14 C 0.3314(4) 0.2059(3) 0.3691(3) 0.0725(10) Uani 1 1 d . . . . .
H14A H 0.252891 0.171992 0.412371 0.109 Uiso 1 1 calc R U . . .
H14B H 0.431895 0.273934 0.419786 0.109 Uiso 1 1 calc R U . . .
H14C H 0.364944 0.123066 0.325959 0.109 Uiso 1 1 calc R U . . .
C15 C 0.2118(4) 0.2215(4) 0.1730(3) 0.0694(10) Uani 1 1 d . . . . .
H15 H 0.244742 0.133775 0.146679 0.083 Uiso 1 1 calc R U . . .
C16 C 0.1331(4) 0.2850(4) 0.0941(3) 0.0692(10) Uani 1 1 d . . . . .
C17 C 0.0990(5) 0.2159(4) -0.0322(3) 0.1002(13) Uani 1 1 d . . . . .
H17A H 0.043929 0.276212 -0.072359 0.150 Uiso 1 1 calc R U . . .
H17B H 0.025048 0.118991 -0.051090 0.150 Uiso 1 1 calc R U . . .
H17C H 0.206281 0.208590 -0.053481 0.150 Uiso 1 1 calc R U . . .
C18 C 0.0873(4) 0.4152(4) 0.1353(3) 0.0667(9) Uani 1 1 d . . . . .
H18 H 0.034802 0.461300 0.084833 0.080 Uiso 1 1 calc R U . . .
C19 C 0.1183(4) 0.4785(3) 0.2507(3) 0.0586(9) Uani 1 1 d . . . . .
C20 C 0.0901(4) 0.6939(4) 0.3899(3) 0.0571(9) Uani 1 1 d . . . . .
C21 C 0.1694(4) 0.6342(3) 0.4741(3) 0.0491(8) Uani 1 1 d . . . . .
C22 C 0.2071(4) 0.6861(3) 0.5919(3) 0.0515(8) Uani 1 1 d . . . . .

loop_
_atom_site_aniso_label
_atom_site_aniso_U_11
_atom_site_aniso_U_22
_atom_site_aniso_U_33
_atom_site_aniso_U_23
_atom_site_aniso_U_13
_atom_site_aniso_U_12
O1 0.0746(18) 0.0825(16) 0.0772(16) 0.0317(14) 0.0112(14) -0.0030(14)
O2 0.0724(17) 0.0583(15) 0.0596(15) 0.0196(13) 0.0065(12) 0.0227(12)
O3 0.0878(19) 0.0629(15) 0.0743(15) 0.0255(13) 0.0132(13) 0.0381(13)
N1 0.0615(19) 0.0527(17) 0.0561(17) 0.0201(15) 0.0141(14) 0.0180(14)
N2 0.0591(19) 0.0526(17) 0.0581(18) 0.0229(16) 0.0143(14) 0.0171(14)
C1 0.084(3) 0.082(2) 0.111(3) 0.042(2) 0.029(2) -0.002(2)
C2 0.072(2) 0.0593(19) 0.070(2) 0.0259(17) 0.0062(19) 0.0184(18)
C3 0.060(2) 0.0538(19) 0.069(2) 0.0146(17) 0.0140(18) 0.0178(17)
C4 0.057(2) 0.062(2) 0.058(2) 0.022(2) 0.0136(18) 0.0095(18)
C5 0.079(3) 0.068(2) 0.070(3) 0.017(2) 0.017(2) 0.010(2)
C6 0.096(3) 0.087(3) 0.061(2) 0.017(2) 0.013(2) 0.016(2)
C7 0.112(4) 0.092(3) 0.067(3) 0.035(2) 0.009(2) 0.031(3)
C8 0.091(3) 0.075(2) 0.061(2) 0.023(2) 0.008(2) 0.026(2)
C9 0.058(2) 0.063(2) 0.049(2) 0.0175(19) 0.0086(17) 0.0132(18)
C10 0.060(2) 0.050(2) 0.063(2) 0.0206(19) 0.0159(18) 0.0208(17)
C11 0.042(2) 0.053(2) 0.062(2) 0.0260(18) 0.0143(17) 0.0105(16)
C12 0.046(2) 0.0451(19) 0.059(2) 0.0190(18) 0.0116(17) 0.0111(16)
C13 0.059(2) 0.053(2) 0.067(2) 0.0172(18) 0.0157(18) 0.0123(18)
C14 0.075(3) 0.065(2) 0.085(2) 0.022(2) 0.018(2) 0.0313(19)
C15 0.072(3) 0.064(2) 0.072(2) 0.013(2) 0.020(2) 0.018(2)
C16 0.079(3) 0.065(2) 0.061(2) 0.0125(19) 0.0132(19) 0.021(2)
C17 0.134(4) 0.098(3) 0.063(2) 0.006(2) 0.016(2) 0.038(3)
C18 0.071(3) 0.070(2) 0.057(2) 0.0212(19) 0.0044(18) 0.014(2)
C19 0.062(3) 0.047(2) 0.067(2) 0.0163(19) 0.0144(19) 0.0125(18)
C20 0.053(2) 0.057(2) 0.065(2) 0.022(2) 0.0120(18) 0.0134(18)
C21 0.044(2) 0.051(2) 0.056(2) 0.0213(17) 0.0101(16) 0.0134(16)
C22 0.048(2) 0.050(2) 0.062(2) 0.023(2) 0.0138(17) 0.0106(17)

loop_
_atom_type_symbol
_atom_type_description
_atom_type_scat_dispersion_real
_atom_type_scat_dispersion_imag
_atom_type_scat_source
C C 0.0033 0.0016 'International Tables Vol C Tables 4.2.6.8 and 6.1.1.4'
H H 0.0000 0.0000 'International Tables Vol C Tables 4.2.6.8 and 6.1.1.4'
N N 0.0061 0.0033 'International Tables Vol C Tables 4.2.6.8 and 6.1.1.4'
O O 0.0106 0.0060 'International Tables Vol C Tables 4.2.6.8 and 6.1.1.4'

loop_
_geom_angle_atom_site_label_1
_geom_angle_atom_site_label_2
_geom_angle_atom_site_label_3
_geom_angle
_geom_angle_site_symmetry_1
_geom_angle_site_symmetry_3
_geom_angle_publ_flag
C2 O1 C1 112.6(3) . . ?
C20 O2 C19 122.6(3) . . ?
C22 N1 C4 107.7(2) . . ?
C22 N1 C3 126.2(2) . . ?
C4 N1 C3 126.0(3) . . ?
C22 N2 C10 110.1(2) . . ?
C22 N2 C9 109.3(3) . . ?
C10 N2 C9 140.5(3) . . ?
O1 C1 H1A 109.5 . . ?
O1 C1 H1B 109.5 . . ?
H1A C1 H1B 109.5 . . ?
O1 C1 H1C 109.5 . . ?
H1A C1 H1C 109.5 . . ?
H1B C1 H1C 109.5 . . ?
O1 C2 C3 110.2(3) . . ?
O1 C2 H2A 109.6 . . ?
C3 C2 H2A 109.6 . . ?
O1 C2 H2B 109.6 . . ?
C3 C2 H2B 109.6 . . ?
H2A C2 H2B 108.1 . . ?
N1 C3 C2 112.3(2) . . ?
N1 C3 H3A 109.1 . . ?
C2 C3 H3A 109.1 . . ?
N1 C3 H3B 109.1 . . ?
C2 C3 H3B 109.1 . . ?
H3A C3 H3B 107.9 . . ?
C5 C4 C9 119.9(3) . . ?
C5 C4 N1 131.3(3) . . ?
C9 C4 N1 108.8(3) . . ?
C6 C5 C4 118.1(3) . . ?
C6 C5 H5 121.0 . . ?
C4 C5 H5 121.0 . . ?
C5 C6 C7 121.3(3) . . ?
C5 C6 H6 119.3 . . ?
C7 C6 H6 119.3 . . ?
C8 C7 C6 121.8(3) . . ?
C8 C7 H7 119.1 . . ?
C6 C7 H7 119.1 . . ?
C7 C8 C9 116.2(3) . . ?
C7 C8 H8 121.9 . . ?
C9 C8 H8 121.9 . . ?
C8 C9 C4 122.7(3) . . ?
C8 C9 N2 131.7(3) . . ?
C4 C9 N2 105.6(3) . . ?
C11 C10 N2 107.5(2) . . ?
C11 C10 H10 126.3 . . ?
N2 C10 H10 126.3 . . ?
C10 C11 C21 107.8(3) . . ?
C10 C11 C12 134.4(3) . . ?
C21 C11 C12 117.9(3) . . ?
C19 C12 C13 116.5(3) . . ?
C19 C12 C11 116.9(3) . . ?
C13 C12 C11 126.6(3) . . ?
C15 C13 C12 119.4(3) . . ?
C15 C13 C14 119.5(3) . . ?
C12 C13 C14 121.1(3) . . ?
C13 C14 H14A 109.5 . . ?
C13 C14 H14B 109.5 . . ?
H14A C14 H14B 109.5 . . ?
C13 C14 H14C 109.5 . . ?
H14A C14 H14C 109.5 . . ?
H14B C14 H14C 109.5 . . ?
C16 C15 C13 123.2(3) . . ?
C16 C15 H15 118.4 . . ?
C13 C15 H15 118.4 . . ?
C18 C16 C15 117.2(3) . . ?
C18 C16 C17 120.7(3) . . ?
C15 C16 C17 122.1(3) . . ?
C16 C17 H17A 109.5 . . ?
C16 C17 H17B 109.5 . . ?
H17A C17 H17B 109.5 . . ?
C16 C17 H17C 109.5 . . ?
H17A C17 H17C 109.5 . . ?
H17B C17 H17C 109.5 . . ?
C16 C18 C19 120.8(3) . . ?
C16 C18 H18 119.6 . . ?
C19 C18 H18 119.6 . . ?
C18 C19 C12 123.0(3) . . ?
C18 C19 O2 113.8(3) . . ?
C12 C19 O2 123.3(3) . . ?
O3 C20 O2 115.7(3) . . ?
O3 C20 C21 128.6(3) . . ?
O2 C20 C21 115.7(3) . . ?
C22 C21 C20 130.1(3) . . ?
C22 C21 C11 106.2(3) . . ?
C20 C21 C11 123.6(3) . . ?
N1 C22 N2 108.6(2) . . ?
N1 C22 C21 143.0(3) . . ?
N2 C22 C21 108.4(3) . . ?

loop_
_geom_bond_atom_site_label_1
_geom_bond_atom_site_label_2
_geom_bond_distance
_geom_bond_site_symmetry_2
_geom_bond_publ_flag
O1 C2 1.399(3) . ?
O1 C1 1.406(4) . ?
O2 C20 1.386(3) . ?
O2 C19 1.397(3) . ?
O3 C20 1.217(3) . ?
N1 C22 1.361(3) . ?
N1 C4 1.392(3) . ?
N1 C3 1.460(3) . ?
N2 C22 1.363(3) . ?
N2 C10 1.387(3) . ?
N2 C9 1.397(4) . ?
C1 H1A 0.9600 . ?
C1 H1B 0.9600 . ?
C1 H1C 0.9600 . ?
C2 C3 1.496(4) . ?
C2 H2A 0.9700 . ?
C2 H2B 0.9700 . ?
C3 H3A 0.9700 . ?
C3 H3B 0.9700 . ?
C4 C5 1.379(4) . ?
C4 C9 1.386(4) . ?
C5 C6 1.371(4) . ?
C5 H5 0.9300 . ?
C6 C7 1.385(5) . ?
C6 H6 0.9300 . ?
C7 C8 1.374(4) . ?
C7 H7 0.9300 . ?
C8 C9 1.384(4) . ?
C8 H8 0.9300 . ?
C10 C11 1.375(4) . ?
C10 H10 0.9300 . ?
C11 C21 1.446(4) . ?
C11 C12 1.446(4) . ?
C12 C19 1.389(4) . ?
C12 C13 1.414(4) . ?
C13 C15 1.387(4) . ?
C13 C14 1.510(4) . ?
C14 H14A 0.9600 . ?
C14 H14B 0.9600 . ?
C14 H14C 0.9600 . ?
C15 C16 1.385(4) . ?
C15 H15 0.9300 . ?
C16 C18 1.373(4) . ?
C16 C17 1.511(4) . ?
C17 H17A 0.9600 . ?
C17 H17B 0.9600 . ?
C17 H17C 0.9600 . ?
C18 C19 1.380(4) . ?
C18 H18 0.9300 . ?
C20 C21 1.412(4) . ?
C21 C22 1.391(4) . ?

loop_
_geom_torsion_atom_site_label_1
_geom_torsion_atom_site_label_2
_geom_torsion_atom_site_label_3
_geom_torsion_atom_site_label_4
_geom_torsion
_geom_torsion_site_symmetry_1
_geom_torsion_site_symmetry_2
_geom_torsion_site_symmetry_3
_geom_torsion_site_symmetry_4
_geom_torsion_publ_flag
C1 O1 C2 C3 177.1(3) . . . . ?
C22 N1 C3 C2 -79.8(4) . . . . ?
C4 N1 C3 C2 95.9(3) . . . . ?
O1 C2 C3 N1 -65.9(3) . . . . ?
C22 N1 C4 C5 178.8(4) . . . . ?
C3 N1 C4 C5 2.5(5) . . . . ?
C22 N1 C4 C9 -1.3(3) . . . . ?
C3 N1 C4 C9 -177.7(3) . . . . ?
C9 C4 C5 C6 -1.2(5) . . . . ?
N1 C4 C5 C6 178.7(3) . . . . ?
C4 C5 C6 C7 -1.2(5) . . . . ?
C5 C6 C7 C8 2.2(6) . . . . ?
C6 C7 C8 C9 -0.7(6) . . . . ?
C7 C8 C9 C4 -1.7(5) . . . . ?
C7 C8 C9 N2 -179.9(4) . . . . ?
C5 C4 C9 C8 2.7(5) . . . . ?
N1 C4 C9 C8 -177.2(3) . . . . ?
C5 C4 C9 N2 -178.7(3) . . . . ?
N1 C4 C9 N2 1.4(3) . . . . ?
C22 N2 C9 C8 177.4(3) . . . . ?
C10 N2 C9 C8 -6.5(7) . . . . ?
C22 N2 C9 C4 -1.0(3) . . . . ?
C10 N2 C9 C4 175.1(4) . . . . ?
C22 N2 C10 C11 -0.8(3) . . . . ?
C9 N2 C10 C11 -176.8(4) . . . . ?
N2 C10 C11 C21 -0.2(3) . . . . ?
N2 C10 C11 C12 179.9(3) . . . . ?
C10 C11 C12 C19 176.4(3) . . . . ?
C21 C11 C12 C19 -3.5(4) . . . . ?
C10 C11 C12 C13 -3.6(5) . . . . ?
C21 C11 C12 C13 176.5(3) . . . . ?
C19 C12 C13 C15 -0.2(4) . . . . ?
C11 C12 C13 C15 179.8(3) . . . . ?
C19 C12 C13 C14 179.1(3) . . . . ?
C11 C12 C13 C14 -0.8(5) . . . . ?
C12 C13 C15 C16 -0.3(5) . . . . ?
C14 C13 C15 C16 -179.7(3) . . . . ?
C13 C15 C16 C18 0.6(5) . . . . ?
C13 C15 C16 C17 -179.7(3) . . . . ?
C15 C16 C18 C19 -0.4(5) . . . . ?
C17 C16 C18 C19 179.9(3) . . . . ?
C16 C18 C19 C12 -0.1(5) . . . . ?
C16 C18 C19 O2 180.0(3) . . . . ?
C13 C12 C19 C18 0.5(5) . . . . ?
C11 C12 C19 C18 -179.6(3) . . . . ?
C13 C12 C19 O2 -179.7(3) . . . . ?
C11 C12 C19 O2 0.3(4) . . . . ?
C20 O2 C19 C18 -177.3(3) . . . . ?
C20 O2 C19 C12 2.8(4) . . . . ?
C19 O2 C20 O3 177.8(3) . . . . ?
C19 O2 C20 C21 -2.3(4) . . . . ?
O3 C20 C21 C22 2.7(6) . . . . ?
O2 C20 C21 C22 -177.2(3) . . . . ?
O3 C20 C21 C11 178.7(3) . . . . ?
O2 C20 C21 C11 -1.2(4) . . . . ?
C10 C11 C21 C22 1.0(3) . . . . ?
C12 C11 C21 C22 -179.1(3) . . . . ?
C10 C11 C21 C20 -175.8(3) . . . . ?
C12 C11 C21 C20 4.1(4) . . . . ?
C4 N1 C22 N2 0.7(3) . . . . ?
C3 N1 C22 N2 177.1(3) . . . . ?
C4 N1 C22 C21 -177.0(4) . . . . ?
C3 N1 C22 C21 -0.7(6) . . . . ?
C10 N2 C22 N1 -177.2(3) . . . . ?
C9 N2 C22 N1 0.1(3) . . . . ?
C10 N2 C22 C21 1.4(3) . . . . ?
C9 N2 C22 C21 178.7(3) . . . . ?
C20 C21 C22 N1 -7.2(7) . . . . ?
C11 C21 C22 N1 176.3(4) . . . . ?
C20 C21 C22 N2 175.1(3) . . . . ?
C11 C21 C22 N2 -1.5(3) . . . . ?
